data_4330097
loop_
_publ_author_name
'William W. Brennessel'
'John E. Ellis'

_publ_contact_author_address
;
Department of Chemistry
University of Minnesota
207 Pleasant Street SE
Minneapolis, MN 55455
;
_publ_contact_author_email ellis@umn.edu
_publ_contact_author_name 'John E. Ellis'
_publ_contact_author_phone 1-612-625-6391
_publ_section_title
;
 Naphthalene and Anthracene Cobaltates(1-): Useful Storable Sources of an
 Atomic Cobalt Anion
;
_journal_name_full 'Inorganic Chemistry'
_journal_page_first 9076
_journal_page_last 9094
_journal_paper_doi 10.1021/ic301240u
_journal_volume 51
_journal_year 2012
_chemical_formula_moiety 'C12 H24 K O6, C8 H12 Co'
_chemical_formula_sum 'C20 H36 Co K O6'
_chemical_formula_weight 470.52
_chemical_name_common 05319
_chemical_name_systematic
; 
 ? 
;
_space_group_IT_number 14
_symmetry_cell_setting monoclinic
_symmetry_space_group_name_Hall '-P 2yn'
_symmetry_space_group_name_H-M 'P 1 21/n 1'
_atom_sites_solution_hydrogens geom
_atom_sites_solution_primary direct
_atom_sites_solution_secondary difmap
_audit_creation_method SHELXL-97
_cell_angle_alpha 90.00
_cell_angle_beta 94.778(2)
_cell_angle_gamma 90.00
_cell_formula_units_Z 4
_cell_length_a 11.1122(9)
_cell_length_b 13.5440(11)
_cell_length_c 15.2768(13)
_cell_measurement_reflns_used 2932
_cell_measurement_temperature 173(2)
_cell_measurement_theta_max 26.58
_cell_measurement_theta_min 2.68
_cell_volume 2291.2(3)
_computing_cell_refinement 'SAINT (Bruker, 2003)'
_computing_data_collection 'SMART (Bruker, 2003)'
_computing_data_reduction 'SAINT (Bruker, 2003)'
_computing_molecular_graphics 'SHELXTL (Sheldrick, 2008)'
_computing_publication_material 'SHELXTL (Sheldrick, 2008)'
_computing_structure_refinement 'SHELXL-97 (Sheldrick, 2008)'
_computing_structure_solution 'SIR97 (Altomare et al., 1999)'
_diffrn_ambient_temperature 173(2)
_diffrn_measured_fraction_theta_full 0.983
_diffrn_measured_fraction_theta_max 0.983
_diffrn_measurement_device_type 'Bruker SMART CCD Platform'
_diffrn_measurement_method 'area detector, \w scans per \f'
_diffrn_radiation_monochromator graphite
_diffrn_radiation_source 'normal-focus sealed tube'
_diffrn_radiation_type MoK\a
_diffrn_radiation_wavelength 0.71073
_diffrn_reflns_av_R_equivalents 0.0367
_diffrn_reflns_av_sigmaI/netI 0.0369
_diffrn_reflns_limit_h_max 14
_diffrn_reflns_limit_h_min -13
_diffrn_reflns_limit_k_max 17
_diffrn_reflns_limit_k_min -17
_diffrn_reflns_limit_l_max 19
_diffrn_reflns_limit_l_min -19
_diffrn_reflns_number 19531
_diffrn_reflns_theta_full 27.51
_diffrn_reflns_theta_max 27.51
_diffrn_reflns_theta_min 2.01
_exptl_absorpt_coefficient_mu 0.961
_exptl_absorpt_correction_T_max 0.8460
_exptl_absorpt_correction_T_min 0.6450
_exptl_absorpt_correction_type multi-scan
_exptl_absorpt_process_details 'SADABS (Sheldrick, 2008)'
_exptl_crystal_colour red
_exptl_crystal_density_diffrn 1.364
_exptl_crystal_description block
_exptl_crystal_F_000 1000
_exptl_crystal_size_max 0.50
_exptl_crystal_size_mid 0.25
_exptl_crystal_size_min 0.18
_refine_diff_density_max 0.702
_refine_diff_density_min -0.329
_refine_diff_density_rms 0.063
_refine_ls_extinction_method none
_refine_ls_goodness_of_fit_ref 1.049
_refine_ls_hydrogen_treatment mixed
_refine_ls_matrix_type full
_refine_ls_number_parameters 301
_refine_ls_number_reflns 5182
_refine_ls_number_restraints 0
_refine_ls_restrained_S_all 1.049
_refine_ls_R_factor_all 0.0581
_refine_ls_R_factor_gt 0.0357
_refine_ls_shift/su_max 0.002
_refine_ls_shift/su_mean 0.000
_refine_ls_structure_factor_coef Fsqd
_refine_ls_weighting_details 'calc w=1/[\s^2^(Fo^2^)+(0.0247P)^2^+1.5500P] where P=(Fo^2^+2Fc^2^)/3'
_refine_ls_weighting_scheme calc
_refine_ls_wR_factor_gt 0.0732
_refine_ls_wR_factor_ref 0.0816
_reflns_number_gt 3920
_reflns_number_total 5182
_reflns_threshold_expression >2sigma(I)
_cod_data_source_file ic301240u_si_001_04.cif
_cod_data_source_block 2
_cod_database_code 4330097

loop_
_symmetry_equiv_pos_as_xyz
'x, y, z'
'-x+1/2, y+1/2, -z+1/2'
'-x, -y, -z'
'x-1/2, -y-1/2, z-1/2'

loop_
_atom_site_label
_atom_site_type_symbol
_atom_site_fract_x
_atom_site_fract_y
_atom_site_fract_z
_atom_site_U_iso_or_equiv
_atom_site_adp_type
_atom_site_occupancy
_atom_site_symmetry_multiplicity
_atom_site_calc_flag
_atom_site_refinement_flags
Co1 Co 0.99306(3) 0.78380(2) 0.766942(18) 0.02464(9) Uani 1 1 d .
C1 C 0.8502(2) 0.87218(19) 0.79023(18) 0.0371(6) Uani 1 1 d .
H1A H 0.869(2) 0.917(2) 0.8399(18) 0.055(8) Uiso 1 1 d .
H1B H 0.797(2) 0.8984(18) 0.7417(16) 0.043(7) Uiso 1 1 d .
C2 C 0.8328(2) 0.77016(19) 0.81130(18) 0.0397(6) Uani 1 1 d .
H2 H 0.772(2) 0.7292(18) 0.7798(16) 0.045(7) Uiso 1 1 d .
C3 C 0.9209(2) 0.72357(19) 0.86867(17) 0.0391(6) Uani 1 1 d .
H3 H 0.918(2) 0.6554(19) 0.8769(16) 0.041(7) Uiso 1 1 d .
C4 C 1.0204(3) 0.7816(2) 0.90189(16) 0.0385(6) Uani 1 1 d .
H4A H 1.090(2) 0.7489(19) 0.9323(17) 0.051(8) Uiso 1 1 d .
H4B H 1.006(2) 0.846(2) 0.9249(17) 0.052(8) Uiso 1 1 d .
C5 C 0.9600(3) 0.7396(2) 0.63921(18) 0.0539(8) Uani 1 1 d .
H5A H 0.885(3) 0.704(2) 0.6235(19) 0.069(10) Uiso 1 1 d .
H5B H 0.983(3) 0.798(2) 0.600(2) 0.074(10) Uiso 1 1 d .
C6 C 1.0556(3) 0.6868(2) 0.68443(18) 0.0472(7) Uani 1 1 d .
H6 H 1.053(2) 0.618(2) 0.6989(17) 0.059(8) Uiso 1 1 d .
C7 C 1.1492(2) 0.74330(19) 0.72709(17) 0.0407(6) Uani 1 1 d .
H7 H 1.207(2) 0.7102(18) 0.7697(16) 0.045(7) Uiso 1 1 d .
C8 C 1.1411(2) 0.84866(18) 0.71982(18) 0.0377(6) Uani 1 1 d .
H8A H 1.119(2) 0.874(2) 0.6603(19) 0.061(9) Uiso 1 1 d .
H8B H 1.200(2) 0.884(2) 0.7566(17) 0.053(8) Uiso 1 1 d .
K1 K 0.75047(4) 0.74225(3) 1.02800(3) 0.02970(12) Uani 1 1 d .
O1 O 0.56185(13) 0.71402(11) 0.89494(10) 0.0316(3) Uani 1 1 d .
O2 O 0.61285(13) 0.90363(11) 0.96858(9) 0.0304(3) Uani 1 1 d .
O3 O 0.84063(13) 0.93355(11) 1.06279(10) 0.0318(4) Uani 1 1 d .
O4 O 0.95235(13) 0.76570(11) 1.14648(10) 0.0310(3) Uani 1 1 d .
O5 O 0.89978(14) 0.57622(11) 1.07280(10) 0.0341(4) Uani 1 1 d .
O6 O 0.67038(14) 0.54589(11) 0.97923(10) 0.0330(4) Uani 1 1 d .
C9 C 0.4784(2) 0.79360(17) 0.88875(15) 0.0339(5) Uani 1 1 d .
H9A H 0.4296 0.7932 0.9401 0.041 Uiso 1 1 calc R
H9B H 0.4231 0.7867 0.8349 0.041 Uiso 1 1 calc R
C10 C 0.5471(2) 0.88807(17) 0.88605(14) 0.0335(5) Uani 1 1 d .
H10A H 0.6033 0.8850 0.8392 0.040 Uiso 1 1 calc R
H10B H 0.4905 0.9436 0.8729 0.040 Uiso 1 1 calc R
C11 C 0.6750(2) 0.99619(16) 0.97190(15) 0.0340(5) Uani 1 1 d .
H11A H 0.6160 1.0510 0.9646 0.041 Uiso 1 1 calc R
H11B H 0.7290 1.0000 0.9237 0.041 Uiso 1 1 calc R
C12 C 0.7471(2) 1.00514(16) 1.05831(15) 0.0353(5) Uani 1 1 d .
H12A H 0.7822 1.0722 1.0647 0.042 Uiso 1 1 calc R
H12B H 0.6944 0.9944 1.1066 0.042 Uiso 1 1 calc R
C13 C 0.9105(2) 0.93695(17) 1.14579(15) 0.0352(5) Uani 1 1 d .
H13B H 0.8583 0.9236 1.1939 0.042 Uiso 1 1 calc R
H13C H 0.9470 1.0032 1.1552 0.042 Uiso 1 1 calc R
C14 C 1.0075(2) 0.86045(17) 1.14554(15) 0.0339(5) Uani 1 1 d .
H14A H 1.0520 0.8677 1.0924 0.041 Uiso 1 1 calc R
H14B H 1.0654 0.8685 1.1979 0.041 Uiso 1 1 calc R
C15 C 1.0369(2) 0.68752(17) 1.14760(15) 0.0336(5) Uani 1 1 d .
H15A H 1.0972 0.6947 1.1987 0.040 Uiso 1 1 calc R
H15B H 1.0799 0.6890 1.0934 0.040 Uiso 1 1 calc R
C16 C 0.9707(2) 0.59206(17) 1.15350(15) 0.0344(5) Uani 1 1 d .
H16A H 1.0290 0.5372 1.1646 0.041 Uiso 1 1 calc R
H16B H 0.9181 0.5945 1.2026 0.041 Uiso 1 1 calc R
C17 C 0.8357(2) 0.48507(16) 1.07209(17) 0.0409(6) Uani 1 1 d .
H17A H 0.7809 0.4842 1.1199 0.049 Uiso 1 1 calc R
H17B H 0.8932 0.4294 1.0813 0.049 Uiso 1 1 calc R
C18 C 0.7648(2) 0.47480(17) 0.98537(17) 0.0402(6) Uani 1 1 d .
H18A H 0.8181 0.4851 0.9374 0.048 Uiso 1 1 calc R
H18B H 0.7302 0.4075 0.9794 0.048 Uiso 1 1 calc R
C19 C 0.6009(2) 0.54253(17) 0.89674(15) 0.0397(6) Uani 1 1 d .
H19A H 0.5631 0.4767 0.8879 0.048 Uiso 1 1 calc R
H19B H 0.6535 0.5544 0.8486 0.048 Uiso 1 1 calc R
C20 C 0.5055(2) 0.62017(18) 0.89576(15) 0.0372(6) Uani 1 1 d .
H20A H 0.4482 0.6125 0.8430 0.045 Uiso 1 1 calc R
H20B H 0.4599 0.6138 0.9484 0.045 Uiso 1 1 calc R

loop_
_atom_site_aniso_label
_atom_site_aniso_U_11
_atom_site_aniso_U_22
_atom_site_aniso_U_33
_atom_site_aniso_U_23
_atom_site_aniso_U_13
_atom_site_aniso_U_12
Co1 0.02468(16) 0.02464(15) 0.02511(15) -0.00192(12) 0.00515(11) -0.00114(12)
C1 0.0276(13) 0.0377(13) 0.0473(15) 0.0098(12) 0.0106(11) 0.0061(11)
C2 0.0234(13) 0.0400(14) 0.0568(16) 0.0133(12) 0.0103(11) -0.0033(11)
C3 0.0396(14) 0.0343(13) 0.0458(14) 0.0149(11) 0.0177(11) 0.0030(12)
C4 0.0460(16) 0.0400(14) 0.0299(12) 0.0045(11) 0.0065(11) 0.0061(13)
C5 0.072(2) 0.0538(18) 0.0351(14) -0.0187(13) -0.0015(14) -0.0021(16)
C6 0.068(2) 0.0318(14) 0.0442(15) -0.0159(11) 0.0163(14) 0.0081(13)
C7 0.0394(15) 0.0423(14) 0.0429(14) -0.0021(11) 0.0172(12) 0.0084(12)
C8 0.0359(15) 0.0392(14) 0.0404(14) -0.0032(11) 0.0183(12) -0.0004(11)
K1 0.0294(3) 0.0243(2) 0.0341(3) -0.00267(19) -0.00473(19) 0.00131(19)
O1 0.0248(8) 0.0343(8) 0.0355(8) -0.0034(7) 0.0020(6) -0.0035(7)
O2 0.0319(9) 0.0298(8) 0.0289(8) 0.0019(6) -0.0003(6) 0.0027(7)
O3 0.0300(9) 0.0284(8) 0.0366(9) -0.0069(7) 0.0002(7) 0.0041(7)
O4 0.0229(8) 0.0310(8) 0.0386(9) -0.0042(7) -0.0007(6) 0.0023(6)
O5 0.0384(10) 0.0260(8) 0.0379(9) 0.0016(7) 0.0041(7) 0.0018(7)
O6 0.0386(10) 0.0293(8) 0.0316(8) -0.0077(6) 0.0055(7) -0.0009(7)
C9 0.0234(12) 0.0484(14) 0.0295(11) 0.0008(10) 0.0001(9) 0.0040(10)
C10 0.0296(13) 0.0404(13) 0.0298(12) 0.0044(10) -0.0009(10) 0.0093(10)
C11 0.0353(14) 0.0255(11) 0.0420(13) 0.0027(10) 0.0081(11) 0.0066(10)
C12 0.0364(14) 0.0252(11) 0.0446(14) -0.0064(10) 0.0045(11) 0.0040(10)
C13 0.0376(14) 0.0306(12) 0.0368(13) -0.0111(10) -0.0017(10) -0.0041(10)
C14 0.0280(13) 0.0372(13) 0.0355(13) -0.0073(10) -0.0034(10) -0.0044(10)
C15 0.0236(12) 0.0406(13) 0.0359(13) 0.0043(10) -0.0007(9) 0.0079(10)
C16 0.0329(13) 0.0377(13) 0.0327(12) 0.0056(10) 0.0041(10) 0.0113(11)
C17 0.0410(15) 0.0222(11) 0.0604(17) 0.0040(11) 0.0100(12) 0.0059(10)
C18 0.0428(15) 0.0252(12) 0.0550(16) -0.0103(11) 0.0187(12) -0.0016(11)
C19 0.0536(16) 0.0340(13) 0.0316(13) -0.0104(10) 0.0041(11) -0.0152(12)
C20 0.0351(14) 0.0459(14) 0.0296(12) -0.0039(10) -0.0027(10) -0.0166(11)

loop_
_atom_type_symbol
_atom_type_description
_atom_type_scat_dispersion_real
_atom_type_scat_dispersion_imag
_atom_type_scat_source
C C 0.0033 0.0016 'International Tables Vol C Tables 4.2.6.8 and 6.1.1.4'
H H 0.0000 0.0000 'International Tables Vol C Tables 4.2.6.8 and 6.1.1.4'
O O 0.0106 0.0060 'International Tables Vol C Tables 4.2.6.8 and 6.1.1.4'
K K 0.2009 0.2494 'International Tables Vol C Tables 4.2.6.8 and 6.1.1.4'
Co Co 0.3494 0.9721 'International Tables Vol C Tables 4.2.6.8 and 6.1.1.4'

loop_
_geom_angle_atom_site_label_1
_geom_angle_atom_site_label_2
_geom_angle_atom_site_label_3
_geom_angle
_geom_angle_site_symmetry_1
_geom_angle_site_symmetry_3
C7 Co1 C2 158.34(11) . .
C7 Co1 C3 123.61(11) . .
C2 Co1 C3 41.76(10) . .
C7 Co1 C6 41.72(11) . .
C2 Co1 C6 122.10(12) . .
C3 Co1 C6 114.26(12) . .
C7 Co1 C1 159.54(10) . .
C2 Co1 C1 41.91(10) . .
C3 Co1 C1 74.55(10) . .
C6 Co1 C1 144.72(12) . .
C7 Co1 C5 73.49(13) . .
C2 Co1 C5 101.85(13) . .
C3 Co1 C5 125.11(14) . .
C6 Co1 C5 41.01(12) . .
C1 Co1 C5 104.90(13) . .
C7 Co1 C8 41.81(10) . .
C2 Co1 C8 159.83(10) . .
C3 Co1 C8 147.27(12) . .
C6 Co1 C8 74.15(11) . .
C1 Co1 C8 117.94(10) . .
C5 Co1 C8 82.88(13) . .
C7 Co1 C4 104.23(11) . .
C2 Co1 C4 73.50(11) . .
C3 Co1 C4 40.96(11) . .
C6 Co1 C4 126.55(12) . .
C1 Co1 C4 83.46(11) . .
C5 Co1 C4 162.00(13) . .
C8 Co1 C4 107.59(11) . .
C2 C1 Co1 66.19(13) . .
C2 C1 H1A 116.3(16) . .
Co1 C1 H1A 112.1(16) . .
C2 C1 H1B 115.9(15) . .
Co1 C1 H1B 120.7(15) . .
H1A C1 H1B 116(2) . .
C3 C2 C1 118.1(2) . .
C3 C2 Co1 69.75(14) . .
C1 C2 Co1 71.90(14) . .
C3 C2 K1 65.72(14) . .
C1 C2 K1 111.34(18) . .
Co1 C2 K1 130.29(11) . .
C3 C2 H2 118.1(15) . .
C1 C2 H2 122.8(15) . .
Co1 C2 H2 119.7(15) . .
K1 C2 H2 100.3(15) . .
C2 C3 C4 117.1(2) . .
C2 C3 Co1 68.49(14) . .
C4 C3 Co1 72.41(14) . .
C2 C3 K1 90.76(15) . .
C4 C3 K1 100.17(16) . .
Co1 C3 K1 149.65(12) . .
C2 C3 H3 119.6(15) . .
C4 C3 H3 122.7(15) . .
Co1 C3 H3 122.4(15) . .
K1 C3 H3 86.8(15) . .
C3 C4 Co1 66.63(14) . .
C3 C4 H4A 118.9(16) . .
Co1 C4 H4A 122.0(16) . .
C3 C4 H4B 119.2(16) . .
Co1 C4 H4B 109.8(15) . .
H4A C4 H4B 113(2) . .
C6 C5 Co1 67.27(15) . .
C6 C5 H5A 117.5(18) . .
Co1 C5 H5A 117.6(18) . .
C6 C5 H5B 117.3(18) . .
Co1 C5 H5B 106.8(17) . .
H5A C5 H5B 119(2) . .
C7 C6 C5 116.6(3) . .
C7 C6 Co1 68.29(14) . .
C5 C6 Co1 71.72(15) . .
C7 C6 K1 71.98(15) . 4_675
C5 C6 K1 90.57(19) . 4_675
Co1 C6 K1 121.47(12) . 4_675
C7 C6 H6 117.1(17) . .
C5 C6 H6 124.8(17) . .
Co1 C6 H6 118.7(17) . .
K1 C6 H6 117.1(17) 4_675 .
C6 C7 C8 117.8(3) . .
C6 C7 Co1 69.99(15) . .
C8 C7 Co1 72.23(14) . .
C6 C7 K1 84.38(16) . 4_675
C8 C7 K1 83.95(15) . 4_675
Co1 C7 K1 129.80(12) . 4_675
C6 C7 H7 118.2(15) . .
C8 C7 H7 122.7(15) . .
Co1 C7 H7 117.6(15) . .
K1 C7 H7 112.5(15) 4_675 .
C7 C8 Co1 65.96(14) . .
C7 C8 K1 71.93(14) . 4_675
Co1 C8 K1 119.34(10) . 4_675
C7 C8 H8A 115.3(17) . .
Co1 C8 H8A 108.9(17) . .
K1 C8 H8A 55.0(16) 4_675 .
C7 C8 H8B 114.8(17) . .
Co1 C8 H8B 122.7(16) . .
K1 C8 H8B 113.6(16) 4_675 .
H8A C8 H8B 118(2) . .
O2 K1 O4 121.03(5) . .
O2 K1 O3 60.95(4) . .
O4 K1 O3 61.08(4) . .
O2 K1 O1 61.00(4) . .
O4 K1 O1 174.23(5) . .
O3 K1 O1 119.50(5) . .
O2 K1 O5 174.56(5) . .
O4 K1 O5 60.72(4) . .
O3 K1 O5 119.44(5) . .
O1 K1 O5 116.72(5) . .
O2 K1 O6 119.47(5) . .
O4 K1 O6 119.25(5) . .
O3 K1 O6 174.99(5) . .
O1 K1 O6 59.60(4) . .
O5 K1 O6 59.61(5) . .
O2 K1 C3 99.06(6) . .
O4 K1 C3 90.44(6) . .
O3 K1 C3 89.57(6) . .
O1 K1 C3 83.85(6) . .
O5 K1 C3 75.61(6) . .
O6 K1 C3 85.43(6) . .
O2 K1 C7 91.92(6) . 4_576
O4 K1 C7 73.44(6) . 4_576
O3 K1 C7 85.16(6) . 4_576
O1 K1 C7 112.21(6) . 4_576
O5 K1 C7 93.52(6) . 4_576
O6 K1 C7 99.76(6) . 4_576
C3 K1 C7 163.63(7) . 4_576
O2 K1 C8 109.36(5) . 4_576
O4 K1 C8 79.17(6) . 4_576
O3 K1 C8 108.05(6) . 4_576
O1 K1 C8 105.51(6) . 4_576
O5 K1 C8 75.87(5) . 4_576
O6 K1 C8 76.69(5) . 4_576
C3 K1 C8 151.18(6) . 4_576
C7 K1 C8 24.12(6) 4_576 4_576
O2 K1 C6 69.57(5) . 4_576
O4 K1 C6 92.05(6) . 4_576
O3 K1 C6 81.28(6) . 4_576
O1 K1 C6 93.71(6) . 4_576
O5 K1 C6 115.83(6) . 4_576
O6 K1 C6 103.61(6) . 4_576
C3 K1 C6 167.88(6) . 4_576
C7 K1 C6 23.65(6) 4_576 4_576
C8 K1 C6 40.79(6) 4_576 4_576
O2 K1 C2 77.74(5) . .
O4 K1 C2 109.90(5) . .
O3 K1 C2 87.85(6) . .
O1 K1 C2 64.76(5) . .
O5 K1 C2 96.83(5) . .
O6 K1 C2 87.42(5) . .
C3 K1 C2 23.51(6) . .
C7 K1 C2 169.43(6) 4_576 .
C8 K1 C2 164.10(6) 4_576 .
C6 K1 C2 146.83(6) 4_576 .
C20 O1 C9 113.26(17) . .
C20 O1 K1 114.67(12) . .
C9 O1 K1 112.76(12) . .
C10 O2 C11 111.91(16) . .
C10 O2 K1 113.73(12) . .
C11 O2 K1 115.30(12) . .
C12 O3 C13 111.23(16) . .
C12 O3 K1 111.86(12) . .
C13 O3 K1 110.83(12) . .
C15 O4 C14 112.92(17) . .
C15 O4 K1 114.92(12) . .
C14 O4 K1 114.91(12) . .
C16 O5 C17 112.19(17) . .
C16 O5 K1 111.06(12) . .
C17 O5 K1 113.73(13) . .
C18 O6 C19 112.33(17) . .
C18 O6 K1 113.44(13) . .
C19 O6 K1 113.05(12) . .
O1 C9 C10 108.70(18) . .
O1 C9 H9A 109.9 . .
C10 C9 H9A 109.9 . .
O1 C9 H9B 109.9 . .
C10 C9 H9B 109.9 . .
H9A C9 H9B 108.3 . .
O2 C10 C9 109.23(18) . .
O2 C10 H10A 109.8 . .
C9 C10 H10A 109.8 . .
O2 C10 H10B 109.8 . .
C9 C10 H10B 109.8 . .
H10A C10 H10B 108.3 . .
O2 C11 C12 108.97(18) . .
O2 C11 H11A 109.9 . .
C12 C11 H11A 109.9 . .
O2 C11 H11B 109.9 . .
C12 C11 H11B 109.9 . .
H11A C11 H11B 108.3 . .
O3 C12 C11 108.94(18) . .
O3 C12 H12A 109.9 . .
C11 C12 H12A 109.9 . .
O3 C12 H12B 109.9 . .
C11 C12 H12B 109.9 . .
H12A C12 H12B 108.3 . .
O3 C13 C14 108.27(17) . .
O3 C13 H13B 110.0 . .
C14 C13 H13B 110.0 . .
O3 C13 H13C 110.0 . .
C14 C13 H13C 110.0 . .
H13B C13 H13C 108.4 . .
O4 C14 C13 108.32(18) . .
O4 C14 H14A 110.0 . .
C13 C14 H14A 110.0 . .
O4 C14 H14B 110.0 . .
C13 C14 H14B 110.0 . .
H14A C14 H14B 108.4 . .
O4 C15 C16 108.62(18) . .
O4 C15 H15A 110.0 . .
C16 C15 H15A 110.0 . .
O4 C15 H15B 110.0 . .
C16 C15 H15B 110.0 . .
H15A C15 H15B 108.3 . .
O5 C16 C15 108.55(18) . .
O5 C16 H16A 110.0 . .
C15 C16 H16A 110.0 . .
O5 C16 H16B 110.0 . .
C15 C16 H16B 110.0 . .
H16A C16 H16B 108.4 . .
O5 C17 C18 108.34(19) . .
O5 C17 H17A 110.0 . .
C18 C17 H17A 110.0 . .
O5 C17 H17B 110.0 . .
C18 C17 H17B 110.0 . .
H17A C17 H17B 108.4 . .
O6 C18 C17 109.17(18) . .
O6 C18 H18A 109.8 . .
C17 C18 H18A 109.8 . .
O6 C18 H18B 109.8 . .
C17 C18 H18B 109.8 . .
H18A C18 H18B 108.3 . .
O6 C19 C20 108.60(18) . .
O6 C19 H19A 110.0 . .
C20 C19 H19A 110.0 . .
O6 C19 H19B 110.0 . .
C20 C19 H19B 110.0 . .
H19A C19 H19B 108.3 . .
O1 C20 C19 108.55(19) . .
O1 C20 H20A 110.0 . .
C19 C20 H20A 110.0 . .
O1 C20 H20B 110.0 . .
C19 C20 H20B 110.0 . .
H20A C20 H20B 108.4 . .

loop_
_geom_bond_atom_site_label_1
_geom_bond_atom_site_label_2
_geom_bond_distance
_geom_bond_site_symmetry_2
Co1 C7 1.964(2) .
Co1 C2 1.966(2) .
Co1 C3 1.983(2) .
Co1 C6 1.986(2) .
Co1 C1 2.043(2) .
Co1 C5 2.045(3) .
Co1 C8 2.048(2) .
Co1 C4 2.059(2) .
C1 C2 1.435(3) .
C1 H1A 0.98(3) .
C1 H1B 0.98(2) .
C2 C3 1.408(4) .
C2 K1 3.528(3) .
C2 H2 0.97(3) .
C3 C4 1.416(4) .
C3 K1 3.216(2) .
C3 H3 0.93(2) .
C4 H4A 0.97(3) .
C4 H4B 0.96(3) .
C5 C6 1.413(4) .
C5 H5A 0.97(3) .
C5 H5B 1.04(3) .
C6 C7 1.407(4) .
C6 K1 3.491(3) 4_675
C6 H6 0.96(3) .
C7 C8 1.434(4) .
C7 K1 3.336(3) 4_675
C7 H7 0.98(3) .
C8 K1 3.489(2) 4_675
C8 H8A 0.98(3) .
C8 H8B 0.96(3) .
K1 O2 2.7765(15) .
K1 O4 2.7808(15) .
K1 O3 2.8126(15) .
K1 O1 2.8216(15) .
K1 O5 2.8440(16) .
K1 O6 2.8826(15) .
K1 C7 3.335(3) 4_576
K1 C8 3.489(2) 4_576
K1 C6 3.491(3) 4_576
O1 C20 1.417(3) .
O1 C9 1.420(3) .
O2 C10 1.419(2) .
O2 C11 1.430(3) .
O3 C12 1.419(3) .
O3 C13 1.431(3) .
O4 C15 1.414(3) .
O4 C14 1.423(3) .
O5 C16 1.423(3) .
O5 C17 1.424(3) .
O6 C18 1.421(3) .
O6 C19 1.423(3) .
C9 C10 1.492(3) .
C9 H9A 0.9900 .
C9 H9B 0.9900 .
C10 H10A 0.9900 .
C10 H10B 0.9900 .
C11 C12 1.491(3) .
C11 H11A 0.9900 .
C11 H11B 0.9900 .
C12 H12A 0.9900 .
C12 H12B 0.9900 .
C13 C14 1.495(3) .
C13 H13B 0.9900 .
C13 H13C 0.9900 .
C14 H14A 0.9900 .
C14 H14B 0.9900 .
C15 C16 1.494(3) .
C15 H15A 0.9900 .
C15 H15B 0.9900 .
C16 H16A 0.9900 .
C16 H16B 0.9900 .
C17 C18 1.491(3) .
C17 H17A 0.9900 .
C17 H17B 0.9900 .
C18 H18A 0.9900 .
C18 H18B 0.9900 .
C19 C20 1.492(3) .
C19 H19A 0.9900 .
C19 H19B 0.9900 .
C20 H20A 0.9900 .
C20 H20B 0.9900 .

loop_
_geom_torsion_atom_site_label_1
_geom_torsion_atom_site_label_2
_geom_torsion_atom_site_label_3
_geom_torsion_atom_site_label_4
_geom_torsion
_geom_torsion_site_symmetry_1
_geom_torsion_site_symmetry_4
C7 Co1 C1 C2 173.9(3) . .
C3 Co1 C1 C2 -31.71(17) . .
C6 Co1 C1 C2 78.6(2) . .
C5 Co1 C1 C2 91.24(19) . .
C8 Co1 C1 C2 -179.00(16) . .
C4 Co1 C1 C2 -72.52(17) . .
Co1 C1 C2 C3 54.0(2) . .
Co1 C1 C2 K1 127.07(13) . .
C7 Co1 C2 C3 55.3(4) . .
C6 Co1 C2 C3 91.48(19) . .
C1 Co1 C2 C3 -130.5(2) . .
C5 Co1 C2 C3 130.34(18) . .
C8 Co1 C2 C3 -127.9(3) . .
C4 Co1 C2 C3 -31.71(16) . .
C7 Co1 C2 C1 -174.2(3) . .
C3 Co1 C2 C1 130.5(2) . .
C6 Co1 C2 C1 -138.05(18) . .
C5 Co1 C2 C1 -99.19(18) . .
C8 Co1 C2 C1 2.6(4) . .
C4 Co1 C2 C1 98.76(18) . .
C7 Co1 C2 K1 82.8(3) . .
C3 Co1 C2 K1 27.48(13) . .
C6 Co1 C2 K1 118.95(15) . .
C1 Co1 C2 K1 -103.0(2) . .
C5 Co1 C2 K1 157.82(14) . .
C8 Co1 C2 K1 -100.4(3) . .
C4 Co1 C2 K1 -4.23(13) . .
C1 C2 C3 C4 0.4(4) . .
Co1 C2 C3 C4 55.4(2) . .
K1 C2 C3 C4 -101.8(2) . .
C1 C2 C3 Co1 -55.1(2) . .
K1 C2 C3 Co1 -157.29(10) . .
C1 C2 C3 K1 102.2(2) . .
Co1 C2 C3 K1 157.29(10) . .
C7 Co1 C3 C2 -158.63(16) . .
C6 Co1 C3 C2 -111.74(18) . .
C1 Co1 C3 C2 31.81(17) . .
C5 Co1 C3 C2 -65.8(2) . .
C8 Co1 C3 C2 149.78(19) . .
C4 Co1 C3 C2 129.8(2) . .
C7 Co1 C3 C4 71.62(19) . .
C2 Co1 C3 C4 -129.8(2) . .
C6 Co1 C3 C4 118.50(17) . .
C1 Co1 C3 C4 -97.94(17) . .
C5 Co1 C3 C4 164.48(17) . .
C8 Co1 C3 C4 20.0(3) . .
C7 Co1 C3 K1 151.5(2) . .
C2 Co1 C3 K1 -49.8(2) . .
C6 Co1 C3 K1 -161.6(2) . .
C1 Co1 C3 K1 -18.0(2) . .
C5 Co1 C3 K1 -115.6(2) . .
C8 Co1 C3 K1 100.0(3) . .
C4 Co1 C3 K1 79.9(3) . .
C2 C3 C4 Co1 -53.5(2) . .
K1 C3 C4 Co1 -149.64(11) . .
C7 Co1 C4 C3 -125.38(16) . .
C2 Co1 C4 C3 32.28(16) . .
C6 Co1 C4 C3 -85.78(19) . .
C1 Co1 C4 C3 73.92(16) . .
C5 Co1 C4 C3 -45.1(5) . .
C8 Co1 C4 C3 -168.80(15) . .
C7 Co1 C5 C6 32.28(18) . .
C2 Co1 C5 C6 -125.89(19) . .
C3 Co1 C5 C6 -87.5(2) . .
C1 Co1 C5 C6 -168.92(18) . .
C8 Co1 C5 C6 73.99(19) . .
C4 Co1 C5 C6 -53.0(5) . .
Co1 C5 C6 C7 -53.1(2) . .
Co1 C5 C6 K1 -123.12(10) . 4_675
C2 Co1 C6 C7 -160.91(16) . .
C3 Co1 C6 C7 -114.00(17) . .
C1 Co1 C6 C7 148.46(18) . .
C5 Co1 C6 C7 129.7(3) . .
C8 Co1 C6 C7 32.23(17) . .
C4 Co1 C6 C7 -68.2(2) . .
C7 Co1 C6 C5 -129.7(3) . .
C2 Co1 C6 C5 69.4(2) . .
C3 Co1 C6 C5 116.3(2) . .
C1 Co1 C6 C5 18.8(3) . .
C8 Co1 C6 C5 -97.5(2) . .
C4 Co1 C6 C5 162.11(19) . .
C7 Co1 C6 K1 -50.64(15) . 4_675
C2 Co1 C6 K1 148.44(11) . 4_675
C3 Co1 C6 K1 -164.64(12) . 4_675
C1 Co1 C6 K1 97.8(2) . 4_675
C5 Co1 C6 K1 79.1(2) . 4_675
C8 Co1 C6 K1 -18.41(12) . 4_675
C4 Co1 C6 K1 -118.82(14) . 4_675
C5 C6 C7 C8 -1.2(4) . .
Co1 C6 C7 C8 -56.0(2) . .
K1 C6 C7 C8 80.1(2) 4_675 .
C5 C6 C7 Co1 54.8(2) . .
K1 C6 C7 Co1 136.09(9) 4_675 .
C5 C6 C7 K1 -81.3(2) . 4_675
Co1 C6 C7 K1 -136.09(9) . 4_675
C2 Co1 C7 C6 48.6(4) . .
C3 Co1 C7 C6 89.8(2) . .
C1 Co1 C7 C6 -120.2(3) . .
C5 Co1 C7 C6 -31.77(18) . .
C8 Co1 C7 C6 -129.7(2) . .
C4 Co1 C7 C6 129.70(17) . .
C2 Co1 C7 C8 178.3(3) . .
C3 Co1 C7 C8 -140.54(17) . .
C6 Co1 C7 C8 129.7(2) . .
C1 Co1 C7 C8 9.5(4) . .
C5 Co1 C7 C8 97.91(19) . .
C4 Co1 C7 C8 -100.62(17) . .
C2 Co1 C7 K1 112.6(3) . 4_675
C3 Co1 C7 K1 153.73(13) . 4_675
C6 Co1 C7 K1 63.95(18) . 4_675
C1 Co1 C7 K1 -56.3(4) . 4_675
C5 Co1 C7 K1 32.18(15) . 4_675
C8 Co1 C7 K1 -65.73(17) . 4_675
C4 Co1 C7 K1 -166.35(13) . 4_675
C6 C7 C8 Co1 54.9(2) . .
K1 C7 C8 Co1 135.23(10) 4_675 .
C6 C7 C8 K1 -80.4(2) . 4_675
Co1 C7 C8 K1 -135.23(10) . 4_675
C2 Co1 C8 C7 -178.2(3) . .
C3 Co1 C8 C7 78.2(2) . .
C6 Co1 C8 C7 -32.17(17) . .
C1 Co1 C8 C7 -176.27(16) . .
C5 Co1 C8 C7 -73.14(18) . .
C4 Co1 C8 C7 91.85(18) . .
C7 Co1 C8 K1 50.18(14) . 4_675
C2 Co1 C8 K1 -128.0(3) . 4_675
C3 Co1 C8 K1 128.41(17) . 4_675
C6 Co1 C8 K1 18.01(12) . 4_675
C1 Co1 C8 K1 -126.08(12) . 4_675
C5 Co1 C8 K1 -22.96(13) . 4_675
C4 Co1 C8 K1 142.03(12) . 4_675
C2 C3 K1 O2 -25.12(17) . .
C4 C3 K1 O2 92.66(16) . .
Co1 C3 K1 O2 20.2(3) . .
C2 C3 K1 O4 -146.66(16) . .
C4 C3 K1 O4 -28.89(16) . .
Co1 C3 K1 O4 -101.4(2) . .
C2 C3 K1 O3 -85.59(16) . .
C4 C3 K1 O3 32.19(16) . .
Co1 C3 K1 O3 -40.3(2) . .
C2 C3 K1 O1 34.16(16) . .
C4 C3 K1 O1 151.93(16) . .
Co1 C3 K1 O1 79.5(2) . .
C2 C3 K1 O5 153.80(17) . .
C4 C3 K1 O5 -88.43(16) . .
Co1 C3 K1 O5 -160.9(3) . .
C2 C3 K1 O6 94.03(16) . .
C4 C3 K1 O6 -148.20(16) . .
Co1 C3 K1 O6 139.3(3) . .
C2 C3 K1 C7 -156.6(2) . 4_576
C4 C3 K1 C7 -38.9(3) . 4_576
Co1 C3 K1 C7 -111.3(3) . 4_576
C2 C3 K1 C8 145.41(16) . 4_576
C4 C3 K1 C8 -96.8(2) . 4_576
Co1 C3 K1 C8 -169.28(19) . 4_576
C2 C3 K1 C6 -44.8(4) . 4_576
C4 C3 K1 C6 73.0(4) . 4_576
Co1 C3 K1 C6 0.5(5) . 4_576
C4 C3 K1 C2 117.8(2) . .
Co1 C3 K1 C2 45.3(2) . .
C3 C2 K1 O2 154.60(17) . .
C1 C2 K1 O2 42.33(17) . .
Co1 C2 K1 O2 126.25(15) . .
C3 C2 K1 O4 35.76(17) . .
C1 C2 K1 O4 -76.51(17) . .
Co1 C2 K1 O4 7.41(16) . .
C3 C2 K1 O3 93.88(16) . .
C1 C2 K1 O3 -18.39(17) . .
Co1 C2 K1 O3 65.53(14) . .
C3 C2 K1 O1 -141.89(18) . .
C1 C2 K1 O1 105.84(18) . .
Co1 C2 K1 O1 -170.24(16) . .
C3 C2 K1 O5 -25.52(17) . .
C1 C2 K1 O5 -137.78(17) . .
Co1 C2 K1 O5 -53.87(14) . .
C3 C2 K1 O6 -84.49(16) . .
C1 C2 K1 O6 163.24(17) . .
Co1 C2 K1 O6 -112.84(14) . .
C1 C2 K1 C3 -112.3(3) . .
Co1 C2 K1 C3 -28.35(14) . .
C3 C2 K1 C7 142.5(3) . 4_576
C1 C2 K1 C7 30.2(4) . 4_576
Co1 C2 K1 C7 114.1(3) . 4_576
C3 C2 K1 C8 -87.0(3) . 4_576
C1 C2 K1 C8 160.7(2) . 4_576
Co1 C2 K1 C8 -115.4(2) . 4_576
C3 C2 K1 C6 164.32(16) . 4_576
C1 C2 K1 C6 52.1(2) . 4_576
Co1 C2 K1 C6 135.97(13) . 4_576
O2 K1 O1 C20 -148.73(15) . .
O4 K1 O1 C20 99.1(5) . .
O3 K1 O1 C20 -166.65(13) . .
O5 K1 O1 C20 36.85(15) . .
O6 K1 O1 C20 19.04(13) . .
C3 K1 O1 C20 107.34(15) . .
C7 K1 O1 C20 -69.39(15) 4_576 .
C8 K1 O1 C20 -44.87(15) 4_576 .
C6 K1 O1 C20 -84.57(14) 4_576 .
C2 K1 O1 C20 121.68(15) . .
O2 K1 O1 C9 -17.13(12) . .
O4 K1 O1 C9 -129.3(4) . .
O3 K1 O1 C9 -35.05(14) . .
O5 K1 O1 C9 168.45(12) . .
O6 K1 O1 C9 150.64(14) . .
C3 K1 O1 C9 -121.06(14) . .
C7 K1 O1 C9 62.21(14) 4_576 .
C8 K1 O1 C9 86.73(14) 4_576 .
C6 K1 O1 C9 47.02(14) 4_576 .
C2 K1 O1 C9 -106.72(14) . .
O4 K1 O2 C10 155.79(13) . .
O3 K1 O2 C10 144.19(15) . .
O1 K1 O2 C10 -17.97(13) . .
O5 K1 O2 C10 48.6(6) . .
O6 K1 O2 C10 -30.09(15) . .
C3 K1 O2 C10 59.77(14) . .
C7 K1 O2 C10 -132.42(14) 4_576 .
C8 K1 O2 C10 -115.41(14) 4_576 .
C6 K1 O2 C10 -124.55(15) 4_576 .
C2 K1 O2 C10 49.79(14) . .
O4 K1 O2 C11 24.60(15) . .
O3 K1 O2 C11 13.00(13) . .
O1 K1 O2 C11 -149.17(14) . .
O5 K1 O2 C11 -82.6(5) . .
O6 K1 O2 C11 -161.28(13) . .
C3 K1 O2 C11 -71.42(14) . .
C7 K1 O2 C11 96.38(14) 4_576 .
C8 K1 O2 C11 113.40(14) 4_576 .
C6 K1 O2 C11 104.25(14) 4_576 .
C2 K1 O2 C11 -81.40(14) . .
O2 K1 O3 C12 21.63(13) . .
O4 K1 O3 C12 -147.02(15) . .
O1 K1 O3 C12 39.55(15) . .
O5 K1 O3 C12 -164.59(13) . .
O6 K1 O3 C12 117.8(5) . .
C3 K1 O3 C12 122.24(14) . .
C7 K1 O3 C12 -73.28(14) 4_576 .
C8 K1 O3 C12 -80.96(14) 4_576 .
C6 K1 O3 C12 -49.78(14) 4_576 .
C2 K1 O3 C12 98.79(14) . .
O2 K1 O3 C13 146.38(14) . .
O4 K1 O3 C13 -22.27(13) . .
O1 K1 O3 C13 164.30(13) . .
O5 K1 O3 C13 -39.84(14) . .
O6 K1 O3 C13 -117.4(5) . .
C3 K1 O3 C13 -113.01(14) . .
C7 K1 O3 C13 51.47(14) 4_576 .
C8 K1 O3 C13 43.79(14) 4_576 .
C6 K1 O3 C13 74.97(14) 4_576 .
C2 K1 O3 C13 -136.47(14) . .
O2 K1 O4 C15 -158.52(13) . .
O3 K1 O4 C15 -146.93(15) . .
O1 K1 O4 C15 -49.5(5) . .
O5 K1 O4 C15 15.53(13) . .
O6 K1 O4 C15 27.35(15) . .
C3 K1 O4 C15 -57.66(14) . .
C7 K1 O4 C15 119.42(15) 4_576 .
C8 K1 O4 C15 95.29(14) 4_576 .
C6 K1 O4 C15 134.20(14) 4_576 .
C2 K1 O4 C15 -71.15(15) . .
O2 K1 O4 C14 -24.96(15) . .
O3 K1 O4 C14 -13.37(13) . .
O1 K1 O4 C14 84.1(5) . .
O5 K1 O4 C14 149.09(15) . .
O6 K1 O4 C14 160.91(13) . .
C3 K1 O4 C14 75.90(14) . .
C7 K1 O4 C14 -107.02(14) 4_576 .
C8 K1 O4 C14 -131.15(14) 4_576 .
C6 K1 O4 C14 -92.24(14) 4_576 .
C2 K1 O4 C14 62.41(14) . .
O2 K1 O5 C16 130.4(5) . .
O4 K1 O5 C16 20.19(13) . .
O3 K1 O5 C16 37.82(14) . .
O1 K1 O5 C16 -165.67(13) . .
O6 K1 O5 C16 -147.85(14) . .
C3 K1 O5 C16 118.98(14) . .
C7 K1 O5 C16 -48.60(14) 4_576 .
C8 K1 O5 C16 -65.18(14) 4_576 .
C6 K1 O5 C16 -56.75(15) 4_576 .
C2 K1 O5 C16 129.20(13) . .
O2 K1 O5 C17 -102.0(5) . .
O4 K1 O5 C17 147.87(16) . .
O3 K1 O5 C17 165.50(14) . .
O1 K1 O5 C17 -37.99(16) . .
O6 K1 O5 C17 -20.17(14) . .
C3 K1 O5 C17 -113.34(15) . .
C7 K1 O5 C17 79.08(15) 4_576 .
C8 K1 O5 C17 62.51(15) 4_576 .
C6 K1 O5 C17 70.93(16) 4_576 .
C2 K1 O5 C17 -103.12(15) . .
O2 K1 O6 C18 158.39(13) . .
O4 K1 O6 C18 -27.38(15) . .
O3 K1 O6 C18 65.0(6) . .
O1 K1 O6 C18 146.10(15) . .
O5 K1 O6 C18 -15.43(13) . .
C3 K1 O6 C18 60.56(14) . .
C7 K1 O6 C18 -103.78(14) 4_576 .
C8 K1 O6 C18 -96.67(15) 4_576 .
C6 K1 O6 C18 -127.62(14) 4_576 .
C2 K1 O6 C18 84.04(14) . .
O2 K1 O6 C19 29.00(16) . .
O4 K1 O6 C19 -156.77(14) . .
O3 K1 O6 C19 -64.4(6) . .
O1 K1 O6 C19 16.71(14) . .
O5 K1 O6 C19 -144.82(15) . .
C3 K1 O6 C19 -68.83(15) . .
C7 K1 O6 C19 126.83(15) 4_576 .
C8 K1 O6 C19 133.93(15) 4_576 .
C6 K1 O6 C19 102.99(15) 4_576 .
C2 K1 O6 C19 -45.35(15) . .
C20 O1 C9 C10 -178.53(18) . .
K1 O1 C9 C10 49.17(19) . .
C11 O2 C10 C9 -176.50(17) . .
K1 O2 C10 C9 50.7(2) . .
O1 C9 C10 O2 -67.9(2) . .
C10 O2 C11 C12 -177.01(18) . .
K1 O2 C11 C12 -45.0(2) . .
C13 O3 C12 C11 -178.22(18) . .
K1 O3 C12 C11 -53.7(2) . .
O2 C11 C12 O3 66.7(2) . .
C12 O3 C13 C14 -179.57(19) . .
K1 O3 C13 C14 55.3(2) . .
C15 O4 C14 C13 -179.15(18) . .
K1 O4 C14 C13 46.4(2) . .
O3 C13 C14 O4 -69.1(2) . .
C14 O4 C15 C16 176.92(18) . .
K1 O4 C15 C16 -48.6(2) . .
C17 O5 C16 C15 178.55(18) . .
K1 O5 C16 C15 -52.94(19) . .
O4 C15 C16 O5 69.2(2) . .
C16 O5 C17 C18 -179.79(18) . .
K1 O5 C17 C18 53.1(2) . .
C19 O6 C18 C17 178.15(19) . .
K1 O6 C18 C17 48.4(2) . .
O5 C17 C18 O6 -68.8(2) . .
C18 O6 C19 C20 -179.24(18) . .
K1 O6 C19 C20 -49.3(2) . .
C9 O1 C20 C19 176.51(17) . .
K1 O1 C20 C19 -52.1(2) . .
O6 C19 C20 O1 68.4(2) . .
